data_7213199
loop_
_publ_author_name
'Kotoris, Christopher C.'
'Wen, Wendy'
'Lough, Alan'
'Taylor, Scott D.'

_publ_section_title
;
 Preparation of chiral \a-monofluoroalkylphosphonic acids and their
 evaluation as inhibitors of protein tyrosine phosphatase 1B
;
_journal_issue 8
_journal_name_full 'Journal of the Chemical Society, Perkin Transactions 1'
_journal_page_first 1271
_journal_paper_doi 10.1039/a908086d
_journal_year 2000
_chemical_formula_sum 'C17 H19 F N O2 P'
_chemical_formula_weight 319.30
_chemical_name_systematic
; 
 ? 
;
_space_group_IT_number 4
_symmetry_cell_setting monoclinic
_symmetry_space_group_name_Hall 'P 2yb'
_symmetry_space_group_name_H-M 'P 1 21 1'
_atom_sites_solution_hydrogens geom
_atom_sites_solution_primary direct
_atom_sites_solution_secondary difmap
_audit_creation_method SHELXL-97
_cell_angle_alpha 90.00
_cell_angle_beta 92.346(3)
_cell_angle_gamma 90.00
_cell_formula_units_Z 2
_cell_length_a 9.9593(7)
_cell_length_b 6.5312(3)
_cell_length_c 12.2863(9)
_cell_measurement_temperature 100(2)
_cell_volume 798.51(9)
_computing_cell_refinement 'Denzo-SMN (Otwinowski & Minor, 1997)'
_computing_data_collection 'KappaCCD server software (Nonius, 1997)'
_computing_data_reduction 'Denzo-SMN (Otwinowski & Minor, 1997)'
_computing_molecular_graphics 'Bruker SHELXTL V5.1'
_computing_publication_material 'Bruker SHELXTL V5.1'
_computing_structure_refinement 'Bruker SHELXTL V5.1'
_computing_structure_solution 'Bruker SHELXTL V5.1'
_diffrn_ambient_temperature 100(2)
_diffrn_measured_fraction_theta_full 0.991
_diffrn_measured_fraction_theta_max 0.991
_diffrn_measurement_device_type 'Nonius Kappa-CCD'
_diffrn_measurement_method '\f scans and \w scans with \k offsets'
_diffrn_radiation_monochromator graphite
_diffrn_radiation_source 'fine-focus sealed tube'
_diffrn_radiation_type MoK\a
_diffrn_radiation_wavelength 0.71073
_diffrn_reflns_av_R_equivalents 0.055
_diffrn_reflns_av_sigmaI/netI 0.0477
_diffrn_reflns_limit_h_max 12
_diffrn_reflns_limit_h_min -12
_diffrn_reflns_limit_k_max 7
_diffrn_reflns_limit_k_min -8
_diffrn_reflns_limit_l_max 15
_diffrn_reflns_limit_l_min -15
_diffrn_reflns_number 10240
_diffrn_reflns_theta_full 27.49
_diffrn_reflns_theta_max 27.49
_diffrn_reflns_theta_min 4.10
_exptl_absorpt_coefficient_mu 0.189
_exptl_absorpt_correction_T_max 0.9456
_exptl_absorpt_correction_T_min 0.9369
_exptl_absorpt_correction_type multi-scan
_exptl_absorpt_process_details Denzo-SMN
_exptl_crystal_density_diffrn 1.328
_exptl_crystal_density_method 'not measured'
_exptl_crystal_F_000 336
_exptl_crystal_size_max 0.35
_exptl_crystal_size_mid 0.32
_exptl_crystal_size_min 0.30
_refine_diff_density_max 0.283
_refine_diff_density_min -0.349
_refine_diff_density_rms 0.044
_refine_ls_abs_structure_details 'Flack H D (1983), Acta Cryst. A39, 876-881'
_refine_ls_abs_structure_Flack 0.00(8)
_refine_ls_extinction_method none
_refine_ls_goodness_of_fit_ref 1.034
_refine_ls_hydrogen_treatment mixed
_refine_ls_matrix_type full
_refine_ls_number_parameters 202
_refine_ls_number_reflns 3541
_refine_ls_number_restraints 1
_refine_ls_restrained_S_all 1.034
_refine_ls_R_factor_all 0.0416
_refine_ls_R_factor_gt 0.0366
_refine_ls_shift/su_max 2.184
_refine_ls_shift/su_mean 0.011
_refine_ls_structure_factor_coef Fsqd
_refine_ls_weighting_details 'calc w=1/[\s^2^(Fo^2^)+(0.0575P)^2^+0.0446P] where P=(Fo^2^+2Fc^2^)/3'
_refine_ls_weighting_scheme calc
_refine_ls_wR_factor_gt 0.0915
_refine_ls_wR_factor_ref 0.0937
_reflns_number_gt 3235
_reflns_number_total 3541
_reflns_threshold_expression >2sigma(I)
_cod_data_source_file a908086dsup1.cif
_cod_data_source_block k9962
_cod_depositor_comments
;
The following automatic conversions were performed:

'_symmetry_cell_setting' value 'Monoclinic' changed to 'monoclinic'
according to /home/saulius/struct/CIF-dictionaries/cif_core.dic
dictionary named 'cif_core.dic' version 2.4.2 from 2011-04-26.

Automatic conversion script
Id: cif_fix_values 1891 2012-01-12 08:04:46Z andrius 
;
_cod_original_sg_symbol_H-M P2(1)
_cod_database_code 7213199

loop_
_symmetry_equiv_pos_as_xyz
'x, y, z'
'-x, y+1/2, -z'

loop_
_atom_site_label
_atom_site_type_symbol
_atom_site_fract_x
_atom_site_fract_y
_atom_site_fract_z
_atom_site_U_iso_or_equiv
_atom_site_adp_type
_atom_site_occupancy
_atom_site_symmetry_multiplicity
_atom_site_calc_flag
_atom_site_refinement_flags
P1 P 0.30745(4) 0.29173(6) 0.29592(3) 0.02272(12) Uani 1 1 d .
F1 F 0.43760(12) 0.4813(2) 0.45536(10) 0.0464(3) Uani 1 1 d .
O1 O 0.23273(14) 0.1019(2) 0.27571(12) 0.0309(3) Uani 1 1 d .
O2 O 0.23338(13) 0.50008(18) 0.26917(10) 0.0239(3) Uani 1 1 d .
N1 N 0.43941(15) 0.3344(2) 0.22243(13) 0.0251(3) Uani 1 1 d .
C1 C 0.45534(19) 0.5562(3) 0.20491(16) 0.0262(4) Uani 1 1 d .
H1A H 0.5016 0.6168 0.2711 0.031 Uiso 1 1 calc R
C2 C 0.30899(17) 0.6366(3) 0.19693(14) 0.0234(4) Uani 1 1 d .
H2A H 0.3077 0.7785 0.2275 0.028 Uiso 1 1 calc R
C3 C 0.35807(17) 0.3030(4) 0.44020(14) 0.0288(4) Uani 1 1 d .
H3A H 0.4160 0.1814 0.4576 0.035 Uiso 1 1 calc R
C4 C 0.24540(16) 0.3047(3) 0.51768(13) 0.0266(3) Uani 1 1 d .
C5 C 0.16521(19) 0.4778(3) 0.52730(15) 0.0310(4) Uani 1 1 d .
H5A H 0.1828 0.5970 0.4859 0.037 Uiso 1 1 calc R
C6 C 0.0592(2) 0.4759(4) 0.59775(17) 0.0375(5) Uani 1 1 d .
H6A H 0.0047 0.5942 0.6050 0.045 Uiso 1 1 calc R
C7 C 0.0333(2) 0.3017(4) 0.65706(16) 0.0395(4) Uani 1 1 d .
H7A H -0.0396 0.3005 0.7046 0.047 Uiso 1 1 calc R
C8 C 0.1115(2) 0.1305(4) 0.64822(18) 0.0422(5) Uani 1 1 d .
H8A H 0.0927 0.0115 0.6894 0.051 Uiso 1 1 calc R
C9 C 0.2194(2) 0.1310(3) 0.57841(16) 0.0343(4) Uani 1 1 d .
H9A H 0.2745 0.0130 0.5727 0.041 Uiso 1 1 calc R
C10 C 0.23928(17) 0.6395(3) 0.08594(14) 0.0241(4) Uani 1 1 d .
C11 C 0.22667(17) 0.4653(3) 0.01991(15) 0.0270(4) Uani 1 1 d .
H11A H 0.2639 0.3388 0.0446 0.032 Uiso 1 1 calc R
C12 C 0.16014(18) 0.4762(3) -0.08122(15) 0.0292(4) Uani 1 1 d .
H12A H 0.1532 0.3576 -0.1259 0.035 Uiso 1 1 calc R
C13 C 0.10357(19) 0.6593(3) -0.11779(16) 0.0298(4) Uani 1 1 d .
H13A H 0.0567 0.6656 -0.1866 0.036 Uiso 1 1 calc R
C14 C 0.11590(19) 0.8328(3) -0.05324(16) 0.0300(4) Uani 1 1 d .
H14A H 0.0777 0.9586 -0.0780 0.036 Uiso 1 1 calc R
C15 C 0.18447(17) 0.8232(3) 0.04814(15) 0.0268(4) Uani 1 1 d .
H15A H 0.1937 0.9431 0.0916 0.032 Uiso 1 1 calc R
C16 C 0.53708(19) 0.6067(3) 0.10625(17) 0.0336(4) Uani 1 1 d .
H16A H 0.6303 0.5626 0.1199 0.050 Uiso 1 1 calc R
H16B H 0.5348 0.7547 0.0932 0.050 Uiso 1 1 calc R
H16C H 0.4987 0.5351 0.0421 0.050 Uiso 1 1 calc R
C17 C 0.5594(2) 0.2064(3) 0.23279(18) 0.0340(4) Uani 1 1 d .
H17A H 0.6037 0.2028 0.1630 0.051 Uiso 1 1 calc R
H17B H 0.5338 0.0671 0.2533 0.051 Uiso 1 1 calc R
H17C H 0.6213 0.2632 0.2890 0.051 Uiso 1 1 calc R

loop_
_atom_site_aniso_label
_atom_site_aniso_U_11
_atom_site_aniso_U_22
_atom_site_aniso_U_33
_atom_site_aniso_U_23
_atom_site_aniso_U_13
_atom_site_aniso_U_12
P1 0.0231(2) 0.0233(2) 0.0218(2) -0.0019(2) 0.00048(15) 0.00094(19)
F1 0.0377(6) 0.0710(9) 0.0305(6) -0.0121(6) -0.0005(5) -0.0235(7)
O1 0.0345(8) 0.0260(7) 0.0325(8) -0.0034(5) 0.0038(6) -0.0026(6)
O2 0.0235(6) 0.0262(7) 0.0221(7) 0.0018(5) 0.0036(5) 0.0018(5)
N1 0.0231(7) 0.0261(9) 0.0263(8) -0.0008(6) 0.0038(6) 0.0034(5)
C1 0.0252(9) 0.0282(9) 0.0251(9) -0.0029(7) 0.0009(7) -0.0018(7)
C2 0.0264(8) 0.0234(8) 0.0205(9) -0.0006(7) 0.0009(7) -0.0004(7)
C3 0.0250(8) 0.0371(9) 0.0239(8) 0.0019(9) -0.0041(6) 0.0010(9)
C4 0.0254(8) 0.0356(9) 0.0182(8) 0.0001(8) -0.0056(6) -0.0002(9)
C5 0.0323(10) 0.0371(11) 0.0232(9) -0.0018(8) -0.0022(7) 0.0017(8)
C6 0.0310(10) 0.0558(13) 0.0256(10) -0.0091(10) -0.0015(8) 0.0034(10)
C7 0.0344(9) 0.0611(13) 0.0229(9) -0.0092(11) 0.0011(7) -0.0073(12)
C8 0.0542(13) 0.0504(13) 0.0219(10) 0.0028(9) 0.0004(9) -0.0176(11)
C9 0.0414(11) 0.0364(10) 0.0245(10) 0.0022(8) -0.0046(8) -0.0005(9)
C10 0.0230(8) 0.0267(9) 0.0227(9) -0.0007(7) 0.0028(7) -0.0004(7)
C11 0.0275(9) 0.0272(9) 0.0265(9) -0.0020(7) 0.0027(7) -0.0006(7)
C12 0.0289(9) 0.0331(10) 0.0256(9) -0.0045(8) 0.0023(7) -0.0042(8)
C13 0.0270(9) 0.0414(11) 0.0209(10) 0.0019(8) 0.0004(8) -0.0023(8)
C14 0.0276(9) 0.0332(11) 0.0292(10) 0.0039(8) 0.0012(7) 0.0025(7)
C15 0.0277(8) 0.0273(10) 0.0256(9) -0.0003(7) 0.0025(7) 0.0006(7)
C16 0.0300(10) 0.0377(12) 0.0334(11) 0.0010(8) 0.0066(8) -0.0032(8)
C17 0.0268(10) 0.0338(10) 0.0413(12) -0.0035(8) 0.0011(9) 0.0082(7)

loop_
_atom_type_symbol
_atom_type_description
_atom_type_scat_dispersion_real
_atom_type_scat_dispersion_imag
_atom_type_scat_source
C C 0.0033 0.0016 'International Tables Vol C Tables 4.2.6.8 and 6.1.1.4'
H H 0.0000 0.0000 'International Tables Vol C Tables 4.2.6.8 and 6.1.1.4'
N N 0.0061 0.0033 'International Tables Vol C Tables 4.2.6.8 and 6.1.1.4'
O O 0.0106 0.0060 'International Tables Vol C Tables 4.2.6.8 and 6.1.1.4'
F F 0.0171 0.0103 'International Tables Vol C Tables 4.2.6.8 and 6.1.1.4'
P P 0.1023 0.0942 'International Tables Vol C Tables 4.2.6.8 and 6.1.1.4'

loop_
_geom_angle_atom_site_label_1
_geom_angle_atom_site_label_2
_geom_angle_atom_site_label_3
_geom_angle
O1 P1 O2 117.78(6)
O1 P1 N1 117.53(7)
O2 P1 N1 96.69(7)
O1 P1 C3 108.52(9)
O2 P1 C3 106.03(9)
N1 P1 C3 109.30(8)
C2 O2 P1 113.50(10)
C17 N1 C1 118.89(16)
C17 N1 P1 121.56(13)
C1 N1 P1 109.83(11)
N1 C1 C16 113.13(15)
N1 C1 C2 103.64(15)
C16 C1 C2 114.11(16)
O2 C2 C10 108.83(14)
O2 C2 C1 104.92(14)
C10 C2 C1 117.37(15)
F1 C3 C4 109.81(16)
F1 C3 P1 106.96(12)
C4 C3 P1 115.62(12)
C9 C4 C5 119.87(17)
C9 C4 C3 119.68(18)
C5 C4 C3 120.43(18)
C4 C5 C6 119.86(19)
C7 C6 C5 119.9(2)
C8 C7 C6 120.78(18)
C7 C8 C9 120.0(2)
C4 C9 C8 119.66(19)
C15 C10 C11 118.88(16)
C15 C10 C2 118.29(16)
C11 C10 C2 122.83(16)
C12 C11 C10 120.39(17)
C11 C12 C13 120.48(17)
C14 C13 C12 119.59(17)
C13 C14 C15 120.12(17)
C10 C15 C14 120.53(16)

loop_
_geom_bond_atom_site_label_1
_geom_bond_atom_site_label_2
_geom_bond_distance
P1 O1 1.4618(14)
P1 O2 1.5761(13)
P1 N1 1.6485(15)
P1 C3 1.8245(18)
F1 C3 1.416(2)
O2 C2 1.485(2)
N1 C17 1.460(2)
N1 C1 1.474(2)
C1 C16 1.524(3)
C1 C2 1.549(3)
C2 C10 1.505(2)
C3 C4 1.501(2)
C4 C9 1.388(3)
C4 C5 1.392(3)
C5 C6 1.393(3)
C6 C7 1.381(3)
C7 C8 1.369(4)
C8 C9 1.402(3)
C10 C15 1.390(2)
C10 C11 1.400(2)
C11 C12 1.386(3)
C12 C13 1.389(3)
C13 C14 1.386(3)
C14 C15 1.397(3)
